data_2000323
loop_
_publ_author_name
'Muir, J. A.'
'Cuadrado, S. I.'
'Muir, M. M.'

_publ_section_title
;
 Structure of chloro(dicyclohexylphenylphosphine)gold(I)
;
_journal_issue 5
_journal_name_full 'Acta Crystallographica Section C'
_journal_page_first 1072
_journal_page_last 1074
_journal_paper_doi 10.1107/S0108270190011994
_journal_volume 47
_journal_year 1991
_chemical_formula_sum 'C18 H27 Au Cl P'
_space_group_crystal_system orthorhombic
_space_group_IT_number 19
_space_group_name_Hall 'P 2ac 2ab'
_space_group_name_H-M_alt 'P 21 21 21'
_audit_creation_method 'IUCr CIFGEN early version'
_cell_angle_alpha 90
_cell_angle_beta 90
_cell_angle_gamma 90
_cell_formula_units_Z 4
_cell_length_a 8.476(5)
_cell_length_b 13.747(2)
_cell_length_c 15.951(3)
_cell_volume 1858.6(12)
_diffrn_radiation_type Mo
_diffrn_radiation_wavelength 0.71073
_exptl_crystal_density_diffrn 1.81
_exptl_crystal_F_000 984
_cod_data_source_file st0467.cif
_cod_data_source_block st0467a
_cod_depositor_comments
;
 Updating space group information and adding the symmetry operation list.

 Antanas Vaitkus,
 2018-06-18
;
_cod_original_cell_volume 1858.8(3)
_cod_original_sg_symbol_H-M P212121
_cod_original_formula_sum 'C18 H27 Au1 Cl1 P1'
_cod_database_code 2000323

loop_
_space_group_symop_id
_space_group_symop_operation_xyz
1 x,y,z
2 -x+1/2,-y,z+1/2
3 x+1/2,-y+1/2,-z
4 -x,y+1/2,-z+1/2

loop_
_atom_site_label
_atom_site_fract_x
_atom_site_fract_y
_atom_site_fract_z
_atom_site_U_iso_or_equiv
Au .85810(4) .40008(2) .77541(2) 3.437(5)
Cl .9808(4) .3137(2) .6722(2) 6.88(7)
P .7450(3) .4862(2) .87790(10) 2.66(4)
C1 .5810(10) .5605(6) .8394(5) 3.2(2)
C2 .4460(10) .4960(7) .8074(6) 4.3(2)
C3 .3130(10) .5561(9) .7700(7) 5.4(2)
C4 .3740(10) .6254(8) .7011(6) 5.3(2)
C5 .5050(10) .6896(7) .7319(6) 4.7(2)
C6 .6410(10) .6304(6) .7709(6) 4.0(2)
C7 .6713(8) .4117(6) .9633(5) 2.8(2)
C8 .7300(10) .3182(6) .9714(6) 4.3(2)
C9 .6900(10) .2631(8) 1.0424(7) 6.5(3)
C10 .5920(10) .2997(9) 1.1023(6) 6.4(3)
C11 .5350(10) .3927(9) 1.0934(6) 5.8(2)
C12 .5690(10) .4480(7) 1.0238(6) 3.9(2)
C13 .8887(9) .5667(6) .9286(5) 2.9(2)
C14 1.0290(10) .5069(6) .9623(6) 4.0(2)
C15 1.1480(10) .5737(8) 1.0055(7) 5.4(2)
C16 1.0760(10) .6367(7) 1.0721(6) 4.7(2)
C17 .9450(10) .6960(6) 1.0372(6) 4.5(2)
C18 .8180(10) .6327(6) .9972(6) 4.4(2)
H1 .537 .600 .885 4.2
H2 .409 .456 .851 5.6
H3 .489 .455 .764 5.6
H4 .265 .593 .814 7.2
H5 .235 .513 .747 7.2
H6 .285 .665 .683 7.2
H7 .409 .588 .656 7.2
H8 .462 .734 .774 6.2
H9 .542 .729 .687 6.2
H10 .692 .593 .729 5.5
H11 .720 .673 .795 5.5
H12 .796 .290 .928 5.4
H13 .728 .201 1.052 9.0
H14 .561 .260 1.152 8.5
H15 .472 .426 1.138 7.6
H16 .522 .515 1.015 4.9
H17 .928 .614 .888 3.7
H18 1.080 .475 .918 5.3
H19 .993 .463 1.003 5.3
H20 1.192 .620 .963 7.0
H21 1.233 .540 1.028 7.0
H22 1.154 .679 1.097 6.2
H23 1.036 .595 1.115 6.2
H24 .985 .740 .995 6.2
H25 .898 .735 1.080 6.2
H26 .767 .594 1.038 6.0
H27 .735 .674 .972 6.0
